data_2200539
loop_
_publ_author_name
'Steyl, Gideon'
'Otto, Stefanus'
'Roodt, Andreas'

_publ_section_title
;
 Carbonyl(ferrocenyldiphenylphosphine)(tropolonato)rhodium(I)
;
_journal_issue 8
_journal_name_full 'Acta Crystallographica Section E'
_journal_page_first m352
_journal_page_last m354
_journal_paper_doi 10.1107/S1600536801011448
_journal_volume 57
_journal_year 2001
_chemical_formula_iupac '[Rh (C7 H5 O2) (C22 H19 Fe P) (CO)]'
_chemical_formula_moiety 'C30 H24 Fe1 O3 P1 Rh1'
_chemical_formula_sum 'C30 H24 Fe O3 P Rh'
_chemical_formula_weight 622.22
_chemical_name_systematic
;
carbonyl(tropolonato)(ferrocenyldiphenylphosphine)rhodium(I)
;
_space_group_IT_number 14
_symmetry_cell_setting monoclinic
_symmetry_space_group_name_Hall '-P 2yn'
_symmetry_space_group_name_H-M 'P 1 21/n 1'
_audit_creation_method SHELXL-97
_cell_angle_alpha 90
_cell_angle_beta 104.046(10)
_cell_angle_gamma 90
_cell_formula_units_Z 4
_cell_length_a 11.3122(7)
_cell_length_b 16.2035(9)
_cell_length_c 14.2663(8)
_cell_measurement_reflns_used 6239
_cell_measurement_temperature 293(2)
_cell_measurement_theta_max 28.3
_cell_measurement_theta_min 2.8
_cell_volume 2536.8(3)
_computing_cell_refinement SMART
_computing_data_collection 'SMART (Siemens, 1995)'
_computing_data_reduction 'SHELXTL (Siemens, 1995)'
_computing_molecular_graphics 'DIAMOND (Brandenburg, 1999)'
_computing_publication_material SHELXL97
_computing_structure_refinement 'SHELXL97 (Sheldrick, 1997)'
_computing_structure_solution 'SHELXS97 (Sheldrick, 1997)'
_diffrn_ambient_temperature 293(2)
_diffrn_detector_area_resol_mean '512 x 512'
_diffrn_measured_fraction_theta_full .954
_diffrn_measured_fraction_theta_max .954
_diffrn_measurement_device_type 'Siemens SMART CCD 1K'
_diffrn_measurement_method \w
_diffrn_radiation_monochromator graphite
_diffrn_radiation_source 'fine-focus sealed tube'
_diffrn_radiation_type MoK\a
_diffrn_radiation_wavelength .71073
_diffrn_reflns_av_R_equivalents .025
_diffrn_reflns_av_sigmaI/netI .017
_diffrn_reflns_limit_h_max 15
_diffrn_reflns_limit_h_min -15
_diffrn_reflns_limit_k_max 21
_diffrn_reflns_limit_k_min -21
_diffrn_reflns_limit_l_max 18
_diffrn_reflns_limit_l_min -19
_diffrn_reflns_number 27848
_diffrn_reflns_theta_full 28.3
_diffrn_reflns_theta_max 28.3
_diffrn_reflns_theta_min 5.6
_diffrn_standards_decay_% 0
_diffrn_standards_interval_count 'First 80 frames repeated after collection'
_diffrn_standards_interval_time 0
_diffrn_standards_number 0
_exptl_absorpt_coefficient_mu 1.316
_exptl_absorpt_correction_T_max .779
_exptl_absorpt_correction_T_min .694
_exptl_absorpt_correction_type empirical
_exptl_absorpt_process_details '(SADABS; Sheldrick, 1996)'
_exptl_crystal_colour orange
_exptl_crystal_density_diffrn 1.629
_exptl_crystal_density_meas 1.630
_exptl_crystal_density_method 'flotation in aqueous KI'
_exptl_crystal_description prism
_exptl_crystal_F_000 1256
_exptl_crystal_size_max .30
_exptl_crystal_size_mid .26
_exptl_crystal_size_min .20
_refine_diff_density_max .26
_refine_diff_density_min -.38
_refine_ls_extinction_method none
_refine_ls_goodness_of_fit_ref 1.08
_refine_ls_hydrogen_treatment constr
_refine_ls_matrix_type full
_refine_ls_number_parameters 373
_refine_ls_number_reflns 6239
_refine_ls_number_restraints 42
_refine_ls_restrained_S_all 1.08
_refine_ls_R_factor_all .036
_refine_ls_R_factor_gt .026
_refine_ls_shift/su_max .035
_refine_ls_shift/su_mean .003
_refine_ls_structure_factor_coef Fsqd
_refine_ls_weighting_details 'calc w = 1/[\s^2^(Fo^2^)+(0.0258P)^2^+0.9003P] where P = (Fo^2^+2Fc^2^)/3'
_refine_ls_weighting_scheme calc
_refine_ls_wR_factor_ref .062
_reflns_number_gt 5239
_reflns_number_total 6239
_reflns_threshold_expression I>2\s(I)
_cod_data_source_file tk6032.cif
_cod_data_source_block I
_cod_depositor_comments
;
The following automatic conversions were performed:
'_geom_bond_publ_flag' value 'YES' changed to 'yes' according to
'/home/saulius/struct/CIF-dictionaries/cif_core.dic' dictionary named
'cif_core.dic' version 2.4.1 from 2010-06-29 (5 times).

Automatic conversion script
Id: cif_fix_enum 1527 2010-12-29 10:47:43Z saulius 

The following automatic conversions were performed:

'_geom_bond_publ_flag' value 'YES' changed to 'yes' according to
/home/saulius/struct/CIF-dictionaries/cif_core.dic dictionary named
'cif_core.dic' version 2.4.1 from 2010-06-29 (5
times).

'_geom_angle_publ_flag' value 'YES' changed to 'yes'
according to /home/saulius/struct/CIF-dictionaries/cif_core.dic
dictionary named 'cif_core.dic' version 2.4.1 from 2010-06-29 (7
times).

'_geom_torsion_publ_flag' value 'YES' changed to 'yes'
according to /home/saulius/struct/CIF-dictionaries/cif_core.dic
dictionary named 'cif_core.dic' version 2.4.1 from 2010-06-29 (2
times).

Automatic conversion script
Id: cif_fix_values 1715 2011-07-08 13:25:40Z adriana 
;
_cod_original_sg_symbol_H-M 'P 21/n'
_cod_original_formula_sum 'C30 H24 Fe1 O3 P1 Rh1'
_cod_database_code 2200539
_cod_database_fobs_code 2200539

loop_
_symmetry_equiv_pos_as_xyz
'x, y, z'
'-x+1/2, y+1/2, -z+1/2'
'-x, -y, -z'
'x-1/2, -y-1/2, z-1/2'

loop_
_atom_site_label
_atom_site_fract_x
_atom_site_fract_y
_atom_site_fract_z
_atom_site_U_iso_or_equiv
_atom_site_adp_type
_atom_site_calc_flag
_atom_site_refinement_flags
_atom_site_occupancy
_atom_site_disorder_assembly
_atom_site_disorder_group
_atom_site_type_symbol
Rh .570333(12) .409827(10) .619893(10) .03996(5) Uani d . 1 . . Rh
Fe .74080(2) .609115(18) .83402(2) .04377(8) Uani d . 1 . . Fe
P .54850(4) .43830(3) .76838(4) .04003(11) Uani d . 1 . . P
O3 .75679(13) .40344(11) .65573(11) .0603(4) Uani d . 1 . . O
O2 .60919(13) .38214(10) .48790(10) .0518(3) Uani d . 1 . . O
C3 .80659(19) .39383(14) .58372(16) .0508(5) Uani d . 1 . . C
C4 .9331(2) .3953(2) .6029(2) .0735(8) Uani d . 1 . . C
H4 .9717 .4036 .6676 .0797(19) Uiso calc R 1 . . H
C5 1.0116(2) .3864(2) .5430(2) .0904(10) Uani d . 1 . . C
H5 1.0941 .3893 .5735 .0797(19) Uiso calc R 1 . . H
C6 .9857(3) .3742(2) .4466(3) .0949(11) Uani d . 1 . . C
H6 1.0521 .3683 .4194 .0797(19) Uiso calc R 1 . . H
C7 .8722(3) .3695(2) .3838(2) .0856(9) Uani d . 1 . . C
H7 .8724 .3632 .3190 .0797(19) Uiso calc R 1 . . H
C8 .7586(2) .37284(19) .40271(18) .0693(7) Uani d . 1 . . C
H8 .6941 .3682 .3483 .0797(19) Uiso calc R 1 . . H
C2 .72321(19) .38201(13) .49018(15) .0481(5) Uani d . 1 . . C
C1 .40782(19) .41923(13) .57321(15) .0463(4) Uani d . 1 . . C
O1 .30587(14) .42580(11) .53975(14) .0673(5) Uani d . 1 . . O
C11 .39501(18) .42413(14) .78808(15) .0485(5) Uani d . 1 . . C
C12 .3303(2) .48760(17) .81636(17) .0583(6) Uani d . 1 . . C
H12 .3629 .5406 .8238 .0797(19) Uiso calc R 1 . . H
C13 .2156(2) .4727(2) .83403(19) .0737(8) Uani d . 1 . . C
H13 .1728 .5158 .8535 .0797(19) Uiso calc R 1 . . H
C14 .1669(2) .3961(2) .8230(2) .0800(9) Uani d . 1 . . C
H14 .0914 .3862 .8360 .0797(19) Uiso calc R 1 . . H
C15 .2293(3) .3326(2) .7924(2) .0861(9) Uani d . 1 . . C
H15 .1947 .2803 .7832 .0797(19) Uiso calc R 1 . . H
C16 .3433(2) .34595(18) .7751(2) .0715(7) Uani d . 1 . . C
H16 .3850 .3026 .7549 .0797(19) Uiso calc R 1 . . H
C21 .64010(18) .37610(13) .86772(15) .0446(4) Uani d . 1 . . C
C22 .6066(2) .36832(16) .95464(17) .0611(6) Uani d . 1 . . C
H22 .5360 .3939 .9624 .0797(19) Uiso calc R 1 . . H
C23 .6775(3) .32272(17) 1.03030(18) .0680(7) Uani d . 1 . . C
H23 .6544 .3180 1.0883 .0797(19) Uiso calc R 1 . . H
C24 .7821(2) .28451(16) 1.01927(18) .0655(6) Uani d . 1 . . C
H24 .8302 .2546 1.0700 .0797(19) Uiso calc R 1 . . H
C25 .8149(2) .29079(17) .93319(19) .0663(6) Uani d . 1 . . C
H25 .8849 .2644 .9254 .0797(19) Uiso calc R 1 . . H
C26 .7444(2) .33635(15) .85749(16) .0546(5) Uani d . 1 . . C
H26 .7676 .3402 .7994 .0797(19) Uiso calc R 1 . . H
C31 .58254(16) .54313(12) .80681(13) .0404(4) Uani d . 1 . . C
C32 .57133(17) .61243(13) .74251(15) .0456(4) Uani d . 1 . . C
H32 .5535 .6099 .6754 .0797(19) Uiso calc R 1 . . H
C33 .5922(2) .68529(14) .79899(17) .0544(5) Uani d . 1 . . C
H33 .5902 .7388 .7751 .0797(19) Uiso calc R 1 . . H
C34 .6165(2) .66308(15) .89754(17) .0571(5) Uani d . 1 . . C
H34 .6328 .6994 .9496 .0797(19) Uiso calc R 1 . . H
C35 .6116(2) .57584(14) .90337(15) .0510(5) Uani d . 1 . . C
H35 .6250 .5450 .9600 .0797(19) Uiso calc R 1 . . H
C41A .8865(12) .5283(8) .8392(11) .062(2) Uani d PDU .611(18) A 1 C
H41A .8851 .4709 .8406 .0797(19) Uiso calc PR .611(18) A 1 H
C42A .8684(8) .5789(9) .7561(7) .065(3) Uani d PDU .611(18) A 1 C
H42A .8508 .5604 .6925 .0797(19) Uiso calc PR .611(18) A 1 H
C43A .8815(8) .6607(8) .7854(13) .075(4) Uani d PDU .611(18) A 1 C
H43A .8751 .7057 .7439 .0797(19) Uiso calc PR .611(18) A 1 H
C44A .9055(9) .6660(7) .8855(14) .083(5) Uani d PDU .611(18) A 1 C
H44A .9178 .7143 .9219 .0797(19) Uiso calc PR .611(18) A 1 H
C45A .9078(14) .5839(10) .9223(7) .078(4) Uani d PDU .611(18) A 1 C
H45A .9205 .5688 .9869 .0797(19) Uiso calc PR .611(18) A 1 H
C45B .899(2) .5532(14) .898(2) .106(9) Uani d PU .389(18) A 2 C
H45B .9122 .5095 .9414 .0797(19) Uiso calc PR .389(18) A 2 H
C41B .8744(17) .5460(12) .807(3) .097(11) Uani d P .389(18) A 2 C
H41B .8626 .4960 .7738 .0797(19) Uiso calc PR .389(18) A 2 H
C42B .8681(13) .6206(19) .7645(11) .080(7) Uani d P .389(18) A 2 C
H42B .8539 .6298 .6984 .0797(19) Uiso calc PR .389(18) A 2 H
C44B .9024(18) .637(2) .9232(12) .090(8) Uani d P .389(18) A 2 C
H44B .9132 .6596 .9848 .0797(19) Uiso calc PR .389(18) A 2 H
C43B .8859(17) .6805(10) .8337(17) .065(5) Uani d P .389(18) A 2 C
H43B .8870 .7373 .8245 .0797(19) Uiso calc PR .389(18) A 2 H

loop_
_atom_site_aniso_label
_atom_site_aniso_U_11
_atom_site_aniso_U_22
_atom_site_aniso_U_33
_atom_site_aniso_U_12
_atom_site_aniso_U_13
_atom_site_aniso_U_23
Rh .03272(7) .04817(9) .03841(8) .00099(6) .00753(6) -.00086(6)
Fe .03644(14) .05011(17) .04330(15) -.00207(11) .00686(12) .00505(12)
P .0332(2) .0491(3) .0382(2) -.00113(19) .00939(19) .0018(2)
O3 .0360(7) .1023(13) .0419(8) -.0010(8) .0081(6) .0028(8)
O2 .0423(7) .0705(10) .0411(7) .0096(7) .0070(6) -.0053(7)
C3 .0398(10) .0653(14) .0485(11) .0043(9) .0132(9) .0126(10)
C4 .0407(11) .121(2) .0595(15) .0028(13) .0142(11) .0178(15)
C5 .0461(13) .145(3) .087(2) .0077(16) .0303(14) .032(2)
C6 .0714(19) .137(3) .093(2) .0220(19) .0523(18) .029(2)
C7 .088(2) .115(3) .0670(17) .0249(19) .0440(16) .0135(17)
C8 .0665(15) .0939(19) .0499(13) .0203(14) .0190(12) .0007(13)
C2 .0489(11) .0523(12) .0447(11) .0119(9) .0141(9) .0057(9)
C1 .0453(11) .0448(11) .0483(11) .0002(8) .0105(9) -.0013(9)
O1 .0363(8) .0780(12) .0812(12) .0024(7) .0021(8) .0043(9)
C11 .0358(9) .0680(14) .0415(10) -.0044(9) .0092(8) .0078(9)
C12 .0432(11) .0782(16) .0555(13) .0026(11) .0160(10) .0039(11)
C13 .0408(12) .121(2) .0628(15) .0057(14) .0189(11) .0026(15)
C14 .0399(12) .141(3) .0603(15) -.0135(15) .0144(11) .0204(17)
C15 .0575(15) .099(2) .100(2) -.0277(16) .0151(15) .0195(18)
C16 .0528(13) .0746(17) .0884(19) -.0130(12) .0195(13) .0047(15)
C21 .0424(10) .0455(11) .0438(10) -.0032(8) .0063(8) .0028(8)
C22 .0608(14) .0721(16) .0539(13) .0085(12) .0205(11) .0155(11)
C23 .0788(17) .0744(17) .0511(14) .0045(14) .0162(12) .0173(12)
C24 .0721(16) .0589(14) .0548(14) .0028(12) -.0053(12) .0104(11)
C25 .0580(14) .0723(16) .0635(15) .0187(12) .0050(12) .0023(12)
C26 .0530(12) .0621(14) .0476(12) .0082(10) .0101(10) .0014(10)
C31 .0347(9) .0490(11) .0386(9) .0000(8) .0111(7) .0020(8)
C32 .0363(9) .0561(12) .0424(10) .0052(8) .0058(8) .0048(9)
C33 .0485(11) .0504(12) .0643(14) .0055(9) .0137(10) .0031(10)
C34 .0572(13) .0621(14) .0561(13) -.0060(10) .0215(11) -.0124(11)
C35 .0539(12) .0614(13) .0410(10) -.0080(10) .0177(9) -.0007(9)
C41A .042(4) .054(4) .094(6) .010(3) .026(4) .013(4)
C42A .049(3) .083(8) .073(4) -.002(5) .035(3) -.004(4)
C43A .048(4) .067(7) .118(12) -.002(5) .034(7) .025(7)
C44A .040(3) .073(6) .124(12) -.009(4) -.002(8) -.029(8)
C45A .057(5) .103(11) .064(3) .025(8) -.007(3) -.002(6)
C45B .051(6) .081(13) .16(2) .013(10) -.013(16) .036(13)
C41B .040(5) .050(10) .19(3) .002(6) .015(15) -.008(12)
C42B .056(5) .12(2) .072(6) -.010(14) .032(4) -.035(13)
C44B .043(6) .15(2) .071(7) -.014(11) -.002(6) -.007(12)
C43B .051(7) .058(6) .093(15) -.015(5) .028(9) -.010(7)

loop_
_atom_type_symbol
_atom_type_description
_atom_type_scat_dispersion_real
_atom_type_scat_dispersion_imag
_atom_type_scat_source
C C .0033 .0016 'International Tables Vol C Tables 4.2.6.8 and 6.1.1.4'
H H .0000 .0000 'International Tables Vol C Tables 4.2.6.8 and 6.1.1.4'
O O .0106 .0060 'International Tables Vol C Tables 4.2.6.8 and 6.1.1.4'
P P .1023 .0942 'International Tables Vol C Tables 4.2.6.8 and 6.1.1.4'
Fe Fe .3463 .8444 'International Tables Vol C Tables 4.2.6.8 and 6.1.1.4'
Rh Rh -1.1178 .9187 'International Tables Vol C Tables 4.2.6.8 and 6.1.1.4'

loop_
_geom_angle_atom_site_label_1
_geom_angle_atom_site_label_2
_geom_angle_atom_site_label_3
_geom_angle
_geom_angle_publ_flag
C1 Rh O3 172.71(8) yes
C1 Rh O2 95.98(8) yes
O3 Rh O2 77.56(6) yes
C1 Rh P 89.73(7) yes
O3 Rh P 96.75(4) yes
O2 Rh P 174.29(4) yes
C35 Fe C31 41.40(8) ?
C35 Fe C32 69.06(9) ?
C31 Fe C32 41.20(8) ?
C35 Fe C34 40.76(9) ?
C31 Fe C34 69.04(8) ?
C32 Fe C34 68.41(9) ?
C35 Fe C33 68.46(9) ?
C31 Fe C33 68.83(9) ?
C32 Fe C33 40.54(9) ?
C34 Fe C33 40.37(9) ?
C31 P C11 102.22(9) ?
C31 P C21 104.11(9) ?
C11 P C21 100.95(9) ?
C31 P Rh 114.74(6) ?
C11 P Rh 116.34(7) ?
C21 P Rh 116.42(7) ?
C3 O3 Rh 115.32(13) ?
C2 O2 Rh 114.13(13) ?
O3 C3 C4 117.8(2) ?
O3 C3 C2 115.82(18) ?
C4 C3 C2 126.3(2) ?
C5 C4 C3 131.5(3) ?
C5 C4 H4 114.3 ?
C3 C4 H4 114.3 ?
C6 C5 C4 129.2(3) ?
C6 C5 H5 115.4 ?
C4 C5 H5 115.4 ?
C5 C6 C7 127.5(3) ?
C5 C6 H6 116.2 ?
C7 C6 H6 116.2 ?
C6 C7 C8 129.5(3) ?
C6 C7 H7 115.2 ?
C8 C7 H7 115.2 ?
C7 C8 C2 131.1(3) ?
C7 C8 H8 114.4 ?
C2 C8 H8 114.4 ?
O2 C2 C8 118.6(2) ?
O2 C2 C3 116.70(18) ?
C8 C2 C3 124.7(2) ?
O1 C1 Rh 177.0(2) yes
C12 C11 C16 118.9(2) ?
C12 C11 P 122.65(17) ?
C16 C11 P 118.42(18) ?
C11 C12 C13 120.3(3) ?
C11 C12 H12 119.9 ?
C13 C12 H12 119.9 ?
C14 C13 C12 120.4(3) ?
C14 C13 H13 119.8 ?
C12 C13 H13 119.8 ?
C13 C14 C15 119.7(2) ?
C13 C14 H14 120.1 ?
C15 C14 H14 120.1 ?
C14 C15 C16 120.7(3) ?
C14 C15 H15 119.6 ?
C16 C15 H15 119.6 ?
C15 C16 C11 119.8(3) ?
C15 C16 H16 120.1 ?
C11 C16 H16 120.1 ?
C26 C21 C22 118.5(2) ?
C26 C21 P 120.62(16) ?
C22 C21 P 120.88(16) ?
C21 C22 C23 120.7(2) ?
C21 C22 H22 119.6 ?
C23 C22 H22 119.6 ?
C24 C23 C22 120.0(2) ?
C24 C23 H23 120.0 ?
C22 C23 H23 120.0 ?
C25 C24 C23 119.7(2) ?
C25 C24 H24 120.1 ?
C23 C24 H24 120.1 ?
C24 C25 C26 120.5(2) ?
C24 C25 H25 119.8 ?
C26 C25 H25 119.8 ?
C21 C26 C25 120.6(2) ?
C21 C26 H26 119.7 ?
C25 C26 H26 119.7 ?
C32 C31 C35 106.73(18) ?
C32 C31 P 124.39(15) ?
C35 C31 P 128.53(15) ?
C32 C31 Fe 69.46(11) ?
C35 C31 Fe 68.79(11) ?
P C31 Fe 131.79(10) ?
C33 C32 C31 108.16(18) ?
C33 C32 Fe 69.96(12) ?
C31 C32 Fe 69.34(11) ?
C33 C32 H32 125.9 ?
C31 C32 H32 125.9 ?
Fe C32 H32 126.4 ?
C34 C33 C32 108.6(2) ?
C34 C33 Fe 69.72(13) ?
C32 C33 Fe 69.51(12) ?
C34 C33 H33 125.7 ?
C32 C33 H33 125.7 ?
Fe C33 H33 126.7 ?
C33 C34 C35 108.2(2) ?
C33 C34 Fe 69.91(12) ?
C35 C34 Fe 68.92(12) ?
C33 C34 H34 125.9 ?
C35 C34 H34 125.9 ?
Fe C34 H34 126.8 ?
C34 C35 C31 108.33(19) ?
C34 C35 Fe 70.32(12) ?
C31 C35 Fe 69.80(11) ?
C34 C35 H35 125.8 ?
C31 C35 H35 125.8 ?
Fe C35 H35 125.6 ?
C42A C41A C45A 106.5(10) ?
C42A C41A H41A 126.7 ?
C45A C41A H41A 126.8 ?
C41A C42A C43A 108.6(10) ?
C41A C42A H42A 125.7 ?
C43A C42A H42A 125.7 ?
C44A C43A C42A 110.4(9) ?
C44A C43A H43A 124.8 ?
C42A C43A H43A 124.8 ?
C43A C44A C45A 107.6(7) ?
C43A C44A H44A 126.2 ?
C45A C44A H44A 126.2 ?
C41A C45A C44A 106.9(8) ?
C41A C45A H45A 126.5 ?
C44A C45A H45A 126.6 ?
C41B C45B C44B 109.9(16) ?
C41B C45B H45B 125.0 ?
C44B C45B H45B 125.1 ?
C45B C41B C42B 110.6(17) ?
C45B C41B H41B 124.7 ?
C42B C41B H41B 124.6 ?
C43B C42B C41B 109.4(16) ?
C43B C42B H42B 125.2 ?
C41B C42B H42B 125.3 ?
C45B C44B C43B 104.8(18) ?
C45B C44B H44B 127.5 ?
C43B C44B H44B 127.6 ?
C42B C43B C44B 105.1(17) ?
C42B C43B H43B 127.5 ?
C44B C43B H43B 127.4 ?

loop_
_geom_bond_atom_site_label_1
_geom_bond_atom_site_label_2
_geom_bond_site_symmetry_2
_geom_bond_distance
_geom_bond_publ_flag
Rh C1 . 1.803(2) yes
Rh O3 . 2.0487(14) yes
Rh O2 . 2.0838(14) yes
Rh P . 2.2395(5) yes
Fe C35 . 2.026(2) ?
Fe C31 . 2.0400(19) ?
Fe C32 . 2.041(2) ?
Fe C34 . 2.045(2) ?
Fe C33 . 2.047(2) ?
P C31 . 1.798(2) ?
P C11 . 1.8394(19) ?
P C21 . 1.840(2) ?
O3 C3 . 1.295(3) ?
O2 C2 . 1.282(2) ?
C3 C4 . 1.390(3) ?
C3 C2 . 1.448(3) ?
C4 C5 . 1.381(3) ?
C4 H4 . .9300 ?
C5 C6 . 1.350(5) ?
C5 H5 . .9300 ?
C6 C7 . 1.378(5) ?
C6 H6 . .9300 ?
C7 C8 . 1.377(4) ?
C7 H7 . .9300 ?
C8 C2 . 1.408(3) ?
C8 H8 . .9300 ?
C1 O1 . 1.141(2) yes
C11 C12 . 1.378(3) ?
C11 C16 . 1.389(3) ?
C12 C13 . 1.401(3) ?
C12 H12 . .9300 ?
C13 C14 . 1.352(4) ?
C13 H13 . .9300 ?
C14 C15 . 1.377(5) ?
C14 H14 . .9300 ?
C15 C16 . 1.387(4) ?
C15 H15 . .9300 ?
C16 H16 . .9300 ?
C21 C26 . 1.383(3) ?
C21 C22 . 1.387(3) ?
C22 C23 . 1.391(3) ?
C22 H22 . .9300 ?
C23 C24 . 1.377(4) ?
C23 H23 . .9300 ?
C24 C25 . 1.370(4) ?
C24 H24 . .9300 ?
C25 C26 . 1.389(3) ?
C25 H25 . .9300 ?
C26 H26 . .9300 ?
C31 C32 . 1.436(3) ?
C31 C35 . 1.438(3) ?
C32 C33 . 1.416(3) ?
C32 H32 . .9300 ?
C33 C34 . 1.412(3) ?
C33 H33 . .9300 ?
C34 C35 . 1.418(3) ?
C34 H34 . .9300 ?
C35 H35 . .9300 ?
C41A C42A . 1.414(13) ?
C41A C45A . 1.463(19) ?
C41A H41A . .9300 ?
C42A C43A . 1.387(10) ?
C42A H42A . .9300 ?
C43A C44A . 1.390(11) ?
C43A H43A . .9300 ?
C44A C45A . 1.428(14) ?
C44A H44A . .9300 ?
C45A H45A . .9300 ?
C45B C41B . 1.26(3) ?
C45B C44B . 1.41(3) ?
C45B H45B . .9300 ?
C41B C42B . 1.35(2) ?
C41B H41B . .9300 ?
C42B C43B . 1.364(17) ?
C42B H42B . .9300 ?
C44B C43B . 1.43(2) ?
C44B H44B . .9300 ?
C43B H43B . .9300 ?

loop_
_geom_torsion_atom_site_label_1
_geom_torsion_atom_site_label_2
_geom_torsion_atom_site_label_3
_geom_torsion_atom_site_label_4
_geom_torsion
_geom_torsion_publ_flag
Rh P C31 C41A -72.3(2) yes
Rh P C31 C41B -63.5(6) yes
C45B C41B C32 C31 -58.6(16) ?
C41A C42A C32 C31 -16.1(10) ?
C41B C42B C33 C32 -60.6(17) ?
C42A C43A C33 C32 -16.6(8) ?
C42B C43B C34 C33 -61.3(18) ?
C43A C44A C34 C33 -18.4(8) ?
C43B C44B C35 C34 -58.1(19) ?
C44A C45A C35 C34 -17.8(9) ?
C44B C45B C31 C35 -53.6(18) ?
C45A C41A C31 C35 -16.1(8) ?
